data_7048363
loop_
_publ_author_name
'Das, Manisha'
'Afsan, Zeenat'
'Basak, Dipmalya'
'Arjmand, Farukh'
'Ray, Debashis'

_publ_section_title
;
 Thioether sulfur-bound [Cu<sub>2</sub>] complexes showing catechol
 oxidase activity and DNA cleaving behaviour.
;
_journal_issue 4
_journal_name_full 'Dalton transactions (Cambridge, England : 2003)'
_journal_page_first 1292
_journal_page_last 1313
_journal_paper_doi 10.1039/c8dt04183k
_journal_volume 48
_journal_year 2019
_chemical_formula_moiety 'C24 H26 Cl2 Cu2 N2 O11 S2'
_chemical_formula_sum 'C24 H26 Cl2 Cu2 N2 O11 S2'
_chemical_formula_weight 780.59
_space_group_crystal_system triclinic
_space_group_IT_number 2
_space_group_name_Hall '-P 1'
_space_group_name_H-M_alt 'P -1'
_symmetry_space_group_name_Hall '-P 1'
_symmetry_space_group_name_H-M 'P -1'
_atom_sites_solution_hydrogens geom
_audit_creation_method SHELXL-2014/7
_audit_update_record
;
2018-07-23 deposited with the CCDC.
2018-12-13 downloaded from the CCDC.
;
_cell_angle_alpha 99.18(6)
_cell_angle_beta 91.21(6)
_cell_angle_gamma 104.27(8)
_cell_formula_units_Z 2
_cell_length_a 8.566(7)
_cell_length_b 12.777(12)
_cell_length_c 13.867(7)
_cell_measurement_reflns_used 15786
_cell_measurement_temperature 299(2)
_cell_measurement_theta_max 25.142
_cell_measurement_theta_min 2.793
_cell_volume 1449(2)
_computing_cell_refinement 'Bruker SMART'
_computing_data_collection 'Bruker SMART'
_computing_data_reduction 'Bruker SAINT'
_computing_molecular_graphics Diamond
_computing_publication_material 'SHELXL-2014/7 (Sheldrick, 2014)'
_computing_structure_refinement 'SHELXL-2014/7 (Sheldrick, 2014)'
_computing_structure_solution 'SHELXS-97 (Sheldrick, 1990)'
_diffrn_ambient_temperature 299(2)
_diffrn_measured_fraction_theta_full 0.993
_diffrn_measured_fraction_theta_max 0.993
_diffrn_measurement_device_type 'CCD area detector'
_diffrn_measurement_method '\f and \w scans'
_diffrn_radiation_type MoK\a
_diffrn_radiation_wavelength 0.71073
_diffrn_reflns_av_R_equivalents 0.0849
_diffrn_reflns_av_unetI/netI 0.0858
_diffrn_reflns_Laue_measured_fraction_full 0.993
_diffrn_reflns_Laue_measured_fraction_max 0.993
_diffrn_reflns_limit_h_max 9
_diffrn_reflns_limit_h_min -10
_diffrn_reflns_limit_k_max 15
_diffrn_reflns_limit_k_min -14
_diffrn_reflns_limit_l_max 16
_diffrn_reflns_limit_l_min -16
_diffrn_reflns_number 15786
_diffrn_reflns_point_group_measured_fraction_full 0.993
_diffrn_reflns_point_group_measured_fraction_max 0.993
_diffrn_reflns_theta_full 25.142
_diffrn_reflns_theta_max 25.142
_diffrn_reflns_theta_min 2.793
_diffrn_source 'fine focus sealed tube'
_exptl_absorpt_coefficient_mu 1.859
_exptl_absorpt_correction_T_max 0.541
_exptl_absorpt_correction_T_min 0.471
_exptl_absorpt_correction_type multi-scan
_exptl_absorpt_process_details 'SADABS (Sheldrick, 1997)'
_exptl_crystal_colour Green
_exptl_crystal_density_diffrn 1.789
_exptl_crystal_description Block
_exptl_crystal_F_000 792
_exptl_crystal_size_max 0.41
_exptl_crystal_size_mid 0.37
_exptl_crystal_size_min 0.33
_refine_diff_density_max 0.946
_refine_diff_density_min -0.440
_refine_diff_density_rms 0.105
_refine_ls_extinction_method none
_refine_ls_goodness_of_fit_ref 1.068
_refine_ls_hydrogen_treatment constr
_refine_ls_matrix_type full
_refine_ls_number_parameters 419
_refine_ls_number_reflns 5159
_refine_ls_number_restraints 0
_refine_ls_restrained_S_all 1.068
_refine_ls_R_factor_all 0.1180
_refine_ls_R_factor_gt 0.0550
_refine_ls_shift/su_max 0.009
_refine_ls_shift/su_mean 0.0009
_refine_ls_structure_factor_coef Fsqd
_refine_ls_weighting_details 'w=1/[\s^2^(Fo^2^)+(0.0807P)^2^+0.1612P] where P=(Fo^2^+2Fc^2^)/3'
_refine_ls_weighting_scheme calc
_refine_ls_wR_factor_gt 0.1297
_refine_ls_wR_factor_ref 0.1585
_reflns_Friedel_coverage 0.000
_reflns_number_gt 3195
_reflns_number_total 5159
_reflns_threshold_expression 'I > 2\s(I)'
_cod_data_source_file c8dt04183k2.cif
_cod_data_source_block Complex2b
_cod_depositor_comments 'Adding full bibliography for 7048361--7048363.cif.'
_cod_database_code 7048363
_shelx_shelxl_version_number 2014/7
_shelx_space_group_comment
;
The symmetry employed for this shelxl refinement is uniquely defined
by the following loop, which should always be used as a source of
symmetry information in preference to the above space-group names.
They are only intended as comments.
;

loop_
_space_group_symop_operation_xyz
'x, y, z'
'-x, -y, -z'

loop_
_atom_site_label
_atom_site_type_symbol
_atom_site_fract_x
_atom_site_fract_y
_atom_site_fract_z
_atom_site_U_iso_or_equiv
_atom_site_adp_type
_atom_site_occupancy
_atom_site_site_symmetry_order
_atom_site_calc_flag
_atom_site_refinement_flags_posn
_atom_site_refinement_flags_adp
_atom_site_refinement_flags_occupancy
Cu1 Cu 0.42546(10) 0.70445(6) 0.18286(5) 0.0460(3) Uani 1 1 d . . .
Cu2 Cu 0.62099(10) 0.77314(6) 0.37319(5) 0.0474(3) Uani 1 1 d . . .
Cl2 Cl 0.1764(2) 0.65080(15) 0.39388(13) 0.0552(5) Uani 1 1 d . . .
Cl1 Cl 0.7653(2) 0.84809(16) 0.05391(14) 0.0645(5) Uani 1 1 d . . .
S1 S 0.2278(2) 0.76034(16) 0.10644(13) 0.0603(5) Uani 1 1 d . . .
S2 S 0.6482(2) 0.91416(16) 0.50097(14) 0.0670(6) Uani 1 1 d . . .
O1 O 0.5504(5) 0.6447(3) 0.2701(3) 0.0459(11) Uani 1 1 d . . .
O2 O 0.5196(6) 0.8300(4) 0.2775(3) 0.0547(12) Uani 1 1 d . . .
N2 N 0.7011(6) 0.6920(5) 0.4619(3) 0.0465(13) Uani 1 1 d . . .
N1 N 0.3497(6) 0.5640(4) 0.0965(3) 0.0417(13) Uani 1 1 d . . .
O6 O 0.6322(7) 0.7577(4) 0.0602(4) 0.0785(16) Uani 1 1 d . . .
O3 O 0.8828(6) 0.8232(4) 0.3159(4) 0.0731(15) Uani 1 1 d . . .
H3A H 0.8994 0.8589 0.2621 0.088 Uiso 1 1 calc R U .
H3B H 0.9691 0.8073 0.3472 0.088 Uiso 1 1 calc R U .
C1 C 0.5433(7) 0.5418(5) 0.2738(4) 0.0393(14) Uani 1 1 d . . .
C10 C 0.2515(7) 0.5613(5) 0.0105(4) 0.0428(15) Uani 1 1 d . . .
C6 C 0.4642(7) 0.4583(5) 0.1991(4) 0.0399(14) Uani 1 1 d . . .
C2 C 0.6197(7) 0.5124(5) 0.3533(4) 0.0451(16) Uani 1 1 d . . .
O11 O 0.3239(7) 0.7043(5) 0.4487(4) 0.101(2) Uani 1 1 d . . .
C15 C 0.1940(8) 0.6522(6) 0.0055(5) 0.0525(18) Uani 1 1 d . . .
C8 C 0.6923(7) 0.5894(5) 0.4412(4) 0.0469(17) Uani 1 1 d . . .
H8 H 0.7383 0.5601 0.4884 0.056 Uiso 1 1 calc R U .
C4 C 0.5606(8) 0.3234(5) 0.2727(5) 0.0526(18) Uani 1 1 d . . .
C5 C 0.4759(8) 0.3508(5) 0.1990(5) 0.0531(18) Uani 1 1 d . . .
H5 H 0.4248 0.2962 0.1476 0.064 Uiso 1 1 calc R U .
C3 C 0.6291(8) 0.4049(5) 0.3483(5) 0.0526(18) Uani 1 1 d . . .
H3 H 0.6851 0.3876 0.3992 0.063 Uiso 1 1 calc R U .
C11 C 0.2184(8) 0.4753(6) -0.0676(5) 0.0521(18) Uani 1 1 d . . .
H11 H 0.2593 0.4146 -0.0656 0.063 Uiso 1 1 calc R U .
C9 C 0.3713(7) 0.4740(5) 0.1164(4) 0.0466(17) Uani 1 1 d . . .
H9 H 0.3214 0.4110 0.0725 0.056 Uiso 1 1 calc R U .
C14 C 0.0986(8) 0.6541(6) -0.0764(5) 0.063(2) Uani 1 1 d . . .
H14 H 0.0570 0.7144 -0.0790 0.076 Uiso 1 1 calc R U .
C12 C 0.1252(8) 0.4795(6) -0.1479(5) 0.060(2) Uani 1 1 d . . .
H12 H 0.1020 0.4210 -0.1997 0.071 Uiso 1 1 calc R U .
C13 C 0.0656(9) 0.5696(7) -0.1525(5) 0.070(2) Uani 1 1 d . . .
H13 H 0.0033 0.5722 -0.2074 0.083 Uiso 1 1 calc R U .
C17 C 0.7788(9) 0.7543(6) 0.5533(5) 0.060(2) Uani 1 1 d . . .
C22 C 0.7634(9) 0.8595(6) 0.5794(5) 0.064(2) Uani 1 1 d . . .
C7 C 0.5841(10) 0.2088(6) 0.2682(6) 0.073(2) Uani 1 1 d . . .
H7A H 0.4854 0.1558 0.2435 0.110 Uiso 1 1 calc R U .
H7B H 0.6134 0.1986 0.3326 0.110 Uiso 1 1 calc R U .
H7C H 0.6682 0.1995 0.2255 0.110 Uiso 1 1 calc R U .
C21 C 0.8347(10) 0.9237(8) 0.6672(5) 0.084(3) Uani 1 1 d . . .
H21 H 0.8256 0.9954 0.6828 0.101 Uiso 1 1 calc R U .
C23 C 0.7963(11) 1.0337(7) 0.4711(7) 0.095(3) Uani 1 1 d . . .
H23A H 0.8566 1.0754 0.5299 0.143 Uiso 1 1 calc R U .
H23B H 0.7410 1.0788 0.4419 0.143 Uiso 1 1 calc R U .
H23C H 0.8687 1.0094 0.4260 0.143 Uiso 1 1 calc R U .
O4 O 0.8901(9) 0.8471(8) 0.1186(5) 0.142(3) Uani 1 1 d . . .
C18 C 0.8676(11) 0.7138(8) 0.6173(5) 0.086(3) Uani 1 1 d . . .
H18 H 0.8797 0.6428 0.6018 0.103 Uiso 1 1 calc R U .
C20 C 0.9168(11) 0.8834(9) 0.7302(6) 0.090(3) Uani 1 1 d . . .
H20 H 0.9586 0.9253 0.7905 0.108 Uiso 1 1 calc R U .
C19 C 0.9378(13) 0.7801(9) 0.7042(7) 0.106(4) Uani 1 1 d . . .
H19 H 1.0004 0.7539 0.7455 0.127 Uiso 1 1 calc R U .
O5 O 0.7255(11) 0.9440(6) 0.0921(9) 0.191(4) Uani 1 1 d . . .
C16 C 0.3063(11) 0.8783(6) 0.0496(6) 0.090(3) Uani 1 1 d . . .
H16A H 0.4016 0.8702 0.0171 0.135 Uiso 1 1 calc R U .
H16B H 0.3327 0.9431 0.0987 0.135 Uiso 1 1 calc R U .
H16C H 0.2264 0.8844 0.0026 0.135 Uiso 1 1 calc R U .
O8A O 0.2034(16) 0.6094(16) 0.2935(10) 0.099(5) Uani 0.5 1 d . . P
C24 C 0.512(2) 0.9339(9) 0.2786(8) 0.196(9) Uani 1 1 d . . .
H24A H 0.5009 0.9463 0.2126 0.294 Uiso 1 1 calc R U .
H24B H 0.6093 0.9831 0.3106 0.294 Uiso 1 1 calc R U .
H24C H 0.4210 0.9467 0.3133 0.294 Uiso 1 1 calc R U .
O9A O 0.085(3) 0.7258(19) 0.3954(19) 0.139(8) Uani 0.5 1 d . . P
O10A O 0.071(2) 0.5704(17) 0.4343(15) 0.125(6) Uani 0.5 1 d . . P
O10B O 0.181(3) 0.5457(12) 0.3815(16) 0.140(8) Uani 0.5 1 d . . P
O8B O 0.166(2) 0.6974(19) 0.3131(15) 0.123(8) Uani 0.5 1 d . . P
O9B O 0.052(3) 0.667(3) 0.452(2) 0.202(13) Uani 0.5 1 d . . P
O7 O 0.8295(10) 0.8341(7) -0.0380(5) 0.201(3) Uani 1 1 d . . .

loop_
_atom_site_aniso_label
_atom_site_aniso_U_11
_atom_site_aniso_U_22
_atom_site_aniso_U_33
_atom_site_aniso_U_23
_atom_site_aniso_U_13
_atom_site_aniso_U_12
Cu1 0.0526(5) 0.0461(5) 0.0410(4) 0.0121(3) -0.0133(4) 0.0142(3)
Cu2 0.0541(5) 0.0479(5) 0.0393(4) 0.0066(4) -0.0117(4) 0.0128(4)
Cl2 0.0483(10) 0.0639(11) 0.0555(10) 0.0192(9) -0.0061(8) 0.0134(8)
Cl1 0.0714(13) 0.0591(12) 0.0623(11) 0.0213(9) -0.0046(10) 0.0087(9)
S1 0.0623(12) 0.0714(12) 0.0569(10) 0.0198(9) -0.0098(9) 0.0304(9)
S2 0.0666(13) 0.0669(13) 0.0624(12) -0.0035(10) -0.0144(10) 0.0183(10)
O1 0.052(3) 0.041(2) 0.042(2) 0.0144(19) -0.017(2) 0.0039(19)
O2 0.075(3) 0.044(3) 0.047(3) 0.007(2) -0.015(2) 0.020(2)
N2 0.045(3) 0.062(4) 0.032(3) 0.008(3) -0.009(2) 0.013(2)
N1 0.042(3) 0.044(3) 0.039(3) 0.016(2) -0.013(2) 0.004(2)
O6 0.085(4) 0.058(3) 0.084(4) 0.009(3) 0.027(3) 0.003(3)
O3 0.062(3) 0.087(4) 0.072(3) 0.024(3) 0.000(3) 0.014(3)
C1 0.034(3) 0.045(4) 0.041(3) 0.017(3) 0.000(3) 0.008(2)
C10 0.035(3) 0.052(4) 0.041(3) 0.015(3) -0.004(3) 0.008(3)
C6 0.039(3) 0.043(3) 0.040(3) 0.017(3) -0.003(3) 0.010(3)
C2 0.045(4) 0.051(4) 0.040(3) 0.016(3) -0.006(3) 0.007(3)
O11 0.077(4) 0.150(6) 0.065(3) 0.037(4) -0.024(3) -0.003(4)
C15 0.046(4) 0.063(4) 0.049(4) 0.028(3) -0.009(3) 0.002(3)
C8 0.050(4) 0.058(4) 0.036(3) 0.021(3) -0.004(3) 0.010(3)
C4 0.061(4) 0.047(4) 0.054(4) 0.025(3) -0.002(3) 0.012(3)
C5 0.056(4) 0.048(4) 0.052(4) 0.013(3) -0.010(3) 0.005(3)
C3 0.056(4) 0.052(4) 0.053(4) 0.026(3) -0.007(3) 0.011(3)
C11 0.048(4) 0.054(4) 0.046(4) 0.006(3) -0.007(3) -0.001(3)
C9 0.047(4) 0.046(4) 0.040(3) 0.011(3) -0.014(3) 0.000(3)
C14 0.057(4) 0.076(5) 0.058(4) 0.026(4) -0.020(4) 0.012(4)
C12 0.057(4) 0.069(5) 0.045(4) 0.019(4) -0.009(3) -0.004(3)
C13 0.055(5) 0.094(6) 0.059(5) 0.030(4) -0.017(4) 0.009(4)
C17 0.056(4) 0.074(5) 0.048(4) 0.017(4) -0.006(3) 0.008(4)
C22 0.064(5) 0.068(5) 0.052(4) 0.003(4) -0.013(4) 0.007(4)
C7 0.087(6) 0.051(5) 0.085(6) 0.021(4) -0.010(5) 0.020(4)
C21 0.072(6) 0.109(7) 0.051(4) 0.004(5) -0.009(4) -0.008(5)
C23 0.078(6) 0.072(6) 0.123(8) 0.009(6) -0.017(6) 0.004(5)
O4 0.094(6) 0.223(9) 0.115(6) 0.059(6) -0.018(5) 0.033(6)
C18 0.094(7) 0.102(7) 0.058(5) 0.018(5) -0.035(5) 0.017(5)
C20 0.091(7) 0.107(8) 0.053(5) -0.002(5) -0.027(5) 0.000(6)
C19 0.127(9) 0.113(9) 0.067(6) 0.020(6) -0.032(6) 0.008(7)
O5 0.144(8) 0.070(5) 0.371(14) 0.060(7) 0.018(9) 0.033(5)
C16 0.107(7) 0.066(5) 0.101(6) 0.042(5) -0.030(6) 0.016(5)
O8A 0.060(8) 0.145(14) 0.058(7) -0.015(10) -0.010(6) -0.014(9)
C24 0.38(2) 0.105(10) 0.112(9) -0.034(8) -0.095(13) 0.121(13)
O9A 0.151(19) 0.153(19) 0.142(18) 0.011(15) -0.022(16) 0.106(16)
O10A 0.096(13) 0.111(14) 0.173(18) 0.056(14) 0.071(12) 0.011(10)
O10B 0.19(2) 0.065(9) 0.159(17) -0.014(10) -0.072(15) 0.058(11)
O8B 0.102(12) 0.157(17) 0.106(13) 0.090(14) -0.046(11) -0.017(12)
O9B 0.136(18) 0.29(4) 0.26(3) 0.13(3) 0.125(19) 0.13(2)
O7 0.176(6) 0.277(8) 0.063(4) -0.003(5) 0.028(4) -0.089(6)

loop_
_atom_type_symbol
_atom_type_description
_atom_type_scat_dispersion_real
_atom_type_scat_dispersion_imag
_atom_type_scat_source
C C 0.0033 0.0016 'International Tables Vol C Tables 4.2.6.8 and 6.1.1.4'
H H 0.0000 0.0000 'International Tables Vol C Tables 4.2.6.8 and 6.1.1.4'
Cl Cl 0.1484 0.1585 'International Tables Vol C Tables 4.2.6.8 and 6.1.1.4'
Cu Cu 0.3201 1.2651 'International Tables Vol C Tables 4.2.6.8 and 6.1.1.4'
N N 0.0061 0.0033 'International Tables Vol C Tables 4.2.6.8 and 6.1.1.4'
O O 0.0106 0.0060 'International Tables Vol C Tables 4.2.6.8 and 6.1.1.4'
S S 0.1246 0.1234 'International Tables Vol C Tables 4.2.6.8 and 6.1.1.4'

loop_
_geom_angle_atom_site_label_1
_geom_angle_atom_site_label_2
_geom_angle_atom_site_label_3
_geom_angle
O2 Cu1 N1 170.87(18)
O2 Cu1 O1 78.25(18)
N1 Cu1 O1 92.66(18)
O2 Cu1 S1 101.92(16)
N1 Cu1 S1 87.09(16)
O1 Cu1 S1 165.37(15)
O2 Cu1 Cu2 38.28(13)
N1 Cu1 Cu2 132.77(14)
O1 Cu1 Cu2 40.36(13)
S1 Cu1 Cu2 136.43(7)
O2 Cu2 N2 170.6(2)
O2 Cu2 O1 78.15(18)
N2 Cu2 O1 93.5(2)
O2 Cu2 S2 99.11(16)
N2 Cu2 S2 88.26(18)
O1 Cu2 S2 168.02(15)
O2 Cu2 O3 95.3(2)
N2 Cu2 O3 89.3(2)
O1 Cu2 O3 93.4(2)
S2 Cu2 O3 98.49(16)
O2 Cu2 Cu1 38.16(14)
N2 Cu2 Cu1 132.93(16)
O1 Cu2 Cu1 40.38(12)
S2 Cu2 Cu1 134.58(8)
O3 Cu2 Cu1 99.95(14)
O10B Cl2 O8B 118.5(14)
O10B Cl2 O10A 55.5(11)
O8B Cl2 O10A 133.9(11)
O10B Cl2 O9A 147.9(13)
O8B Cl2 O9A 61.3(11)
O10A Cl2 O9A 99.8(14)
O10B Cl2 O9B 109.9(15)
O8B Cl2 O9B 108.4(14)
O10A Cl2 O9B 54.4(12)
O9A Cl2 O9B 49.9(12)
O10B Cl2 O11 102.3(8)
O8B Cl2 O11 109.5(7)
O10A Cl2 O11 116.5(9)
O9A Cl2 O11 107.6(9)
O9B Cl2 O11 107.7(13)
O10B Cl2 O8A 68.0(11)
O8B Cl2 O8A 51.9(10)
O10A Cl2 O8A 110.7(11)
O9A Cl2 O8A 110.0(11)
O9B Cl2 O8A 140.3(14)
O11 Cl2 O8A 111.5(6)
O4 Cl1 O5 102.3(6)
O4 Cl1 O6 108.9(5)
O5 Cl1 O6 109.0(5)
O4 Cl1 O7 103.8(5)
O5 Cl1 O7 121.6(7)
O6 Cl1 O7 110.2(4)
C15 S1 C16 102.0(4)
C15 S1 Cu1 94.7(2)
C16 S1 Cu1 113.0(3)
C22 S2 C23 103.2(4)
C22 S2 Cu2 94.8(3)
C23 S2 Cu2 108.1(3)
C1 O1 Cu1 128.5(3)
C1 O1 Cu2 128.9(3)
Cu1 O1 Cu2 99.3(2)
C24 O2 Cu1 128.3(5)
C24 O2 Cu2 128.1(5)
Cu1 O2 Cu2 103.6(2)
C8 N2 C17 120.0(5)
C8 N2 Cu2 123.5(4)
C17 N2 Cu2 116.4(5)
C9 N1 C10 119.0(5)
C9 N1 Cu1 123.7(4)
C10 N1 Cu1 117.1(4)
Cu2 O3 H3A 120.0
Cu2 O3 H3B 120.0
H3A O3 H3B 120.0
O1 C1 C6 121.3(5)
O1 C1 C2 120.9(5)
C6 C1 C2 117.8(6)
C15 C10 C11 119.5(5)
C15 C10 N1 117.1(5)
C11 C10 N1 123.4(6)
C1 C6 C5 119.9(5)
C1 C6 C9 124.5(5)
C5 C6 C9 115.6(5)
C3 C2 C1 119.2(6)
C3 C2 C8 117.0(5)
C1 C2 C8 123.8(6)
C10 C15 C14 119.4(7)
C10 C15 S1 120.1(4)
C14 C15 S1 120.3(6)
N2 C8 C2 128.5(5)
N2 C8 H8 115.8
C2 C8 H8 115.7
C3 C4 C5 117.2(6)
C3 C4 C7 120.9(6)
C5 C4 C7 121.9(6)
C4 C5 C6 122.2(6)
C4 C5 H5 118.9
C6 C5 H5 118.9
C4 C3 C2 123.4(5)
C4 C3 H3 118.3
C2 C3 H3 118.3
C12 C11 C10 120.0(7)
C12 C11 H11 120.0
C10 C11 H11 120.0
N1 C9 C6 127.9(5)
N1 C9 H9 116.1
C6 C9 H9 116.0
C13 C14 C15 121.0(7)
C13 C14 H14 119.5
C15 C14 H14 119.5
C11 C12 C13 120.7(7)
C11 C12 H12 119.7
C13 C12 H12 119.6
C14 C13 C12 119.4(6)
C14 C13 H13 120.3
C12 C13 H13 120.3
C22 C17 C18 118.2(7)
C22 C17 N2 118.0(6)
C18 C17 N2 123.7(7)
C17 C22 C21 120.8(7)
C17 C22 S2 119.9(5)
C21 C22 S2 119.3(7)
C4 C7 H7A 109.5
C4 C7 H7B 109.4
H7A C7 H7B 109.5
C4 C7 H7C 109.5
H7A C7 H7C 109.5
H7B C7 H7C 109.5
C20 C21 C22 120.9(9)
C20 C21 H21 119.7
C22 C21 H21 119.4
S2 C23 H23A 109.5
S2 C23 H23B 109.5
H23A C23 H23B 109.5
S2 C23 H23C 109.4
H23A C23 H23C 109.5
H23B C23 H23C 109.5
C19 C18 C17 119.6(9)
C19 C18 H18 120.2
C17 C18 H18 120.2
C21 C20 C19 119.2(8)
C21 C20 H20 120.3
C19 C20 H20 120.6
C18 C19 C20 121.2(9)
C18 C19 H19 119.4
C20 C19 H19 119.3
S1 C16 H16A 109.4
S1 C16 H16B 109.5
H16A C16 H16B 109.5
S1 C16 H16C 109.5
H16A C16 H16C 109.5
H16B C16 H16C 109.5
O8B O8A Cl2 60.2(10)
O8B O8A O10B 111.5(16)
Cl2 O8A O10B 52.5(8)
O2 C24 H24A 109.5
O2 C24 H24B 109.3
H24A C24 H24B 109.5
O2 C24 H24C 109.6
H24A C24 H24C 109.5
H24B C24 H24C 109.5
O9B O9A Cl2 65.2(14)
O9B O9A O8B 120(2)
Cl2 O9A O8B 58.7(10)
O10B O10A O9B 123(2)
O10B O10A Cl2 60.1(11)
O9B O10A Cl2 62.6(13)
O10A O10B Cl2 64.3(10)
O10A O10B O8A 110.9(15)
Cl2 O10B O8A 59.6(9)
O8A O8B Cl2 67.9(10)
O8A O8B O9A 123.6(18)
Cl2 O8B O9A 60.0(10)
O9A O9B O10A 121(3)
O9A O9B Cl2 64.8(16)
O10A O9B Cl2 63.0(13)

loop_
_geom_bond_atom_site_label_1
_geom_bond_atom_site_label_2
_geom_bond_distance
Cu1 O2 1.895(5)
Cu1 N1 1.945(5)
Cu1 O1 1.957(4)
Cu1 S1 2.293(2)
Cu1 Cu2 2.982(2)
Cu2 O2 1.900(4)
Cu2 N2 1.944(5)
Cu2 O1 1.957(4)
Cu2 S2 2.280(3)
Cu2 O3 2.366(6)
Cl2 O10B 1.336(14)
Cl2 O8B 1.360(12)
Cl2 O10A 1.389(15)
Cl2 O9A 1.378(16)
Cl2 O9B 1.38(2)
Cl2 O11 1.418(5)
Cl2 O8A 1.453(13)
Cl1 O4 1.386(6)
Cl1 O5 1.380(9)
Cl1 O6 1.424(6)
Cl1 O7 1.402(7)
S1 C15 1.767(7)
S1 C16 1.802(8)
S2 C22 1.784(7)
S2 C23 1.840(9)
O1 C1 1.310(7)
O2 C24 1.343(10)
N2 C8 1.280(8)
N2 C17 1.437(8)
N1 C9 1.279(7)
N1 C10 1.437(6)
O3 H3A 0.9300
O3 H3B 0.9300
C1 C6 1.391(8)
C1 C2 1.417(7)
C10 C15 1.378(9)
C10 C11 1.384(9)
C6 C5 1.401(8)
C6 C9 1.449(7)
C2 C3 1.386(8)
C2 C8 1.457(8)
C15 C14 1.393(7)
C8 H8 0.9300
C4 C3 1.361(9)
C4 C5 1.379(8)
C4 C7 1.518(9)
C5 H5 0.9300
C3 H3 0.9300
C11 C12 1.372(8)
C11 H11 0.9300
C9 H9 0.9300
C14 C13 1.354(10)
C14 H14 0.9300
C12 C13 1.379(10)
C12 H12 0.9300
C13 H13 0.9300
C17 C22 1.374(10)
C17 C18 1.396(9)
C22 C21 1.390(9)
C7 H7A 0.9600
C7 H7B 0.9600
C7 H7C 0.9600
C21 C20 1.348(12)
C21 H21 0.9300
C23 H23A 0.9600
C23 H23B 0.9600
C23 H23C 0.9600
C18 C19 1.387(11)
C18 H18 0.9300
C20 C19 1.368(12)
C20 H20 0.9300
C19 H19 0.9300
C16 H16A 0.9600
C16 H16B 0.9600
C16 H16C 0.9600
O8A O8B 1.23(2)
O8A O10B 1.56(2)
C24 H24A 0.9601
C24 H24B 0.9601
C24 H24C 0.9601
O9A O9B 1.17(3)
O9A O8B 1.40(3)
O10A O10B 1.27(2)
O10A O9B 1.27(3)
